data_1503701
loop_
_publ_author_name
'Xiao, Wei-Lie'
'Gong, Yan-Qing'
'Wang, Rui-Rui'
'Weng, Zhi-Ying'
'Luo, Xiao'
'Li, Xiao-Nian'
'Yang, Guang-Yu'
'He, Fei'
'Pu, Jian-Xin'
'Yang, Liu-Meng'
'Zheng, Yong-Tang'
'Lu, Yang'
'Sun, Han-Dong'

_publ_section_title
;
 Bioactive Nortriterpenoids from Schisandra grandiflora.
;
_journal_issue 9
_journal_name_full 'Journal of natural products'
_journal_page_first 1678
_journal_page_last 1681
_journal_paper_doi 10.1021/np900292e
_journal_volume 72
_journal_year 2009
_chemical_absolute_configuration unk
_chemical_formula_moiety 'C29 H36 O11,H2 O'
_chemical_formula_sum 'C29 H38 O12'
_chemical_formula_weight 578.61
_chemical_name_systematic
; 
 ? 
;
_space_group_IT_number 19
_symmetry_cell_setting orthorhombic
_symmetry_space_group_name_Hall 'P 2ac 2ab'
_symmetry_space_group_name_H-M 'P 21 21 21'
_atom_sites_solution_hydrogens geom
_atom_sites_solution_primary direct
_atom_sites_solution_secondary difmap
_audit_creation_method SHELXL-97
_cell_angle_alpha 90.00
_cell_angle_beta 90.00
_cell_angle_gamma 90.00
_cell_formula_units_Z 4
_cell_length_a 12.406(1)
_cell_length_b 13.593(1)
_cell_length_c 16.490(1)
_cell_measurement_reflns_used 2832
_cell_measurement_temperature 293(2)
_cell_measurement_theta_max 25.43
_cell_measurement_theta_min 2.22
_cell_volume 2780.8(3)
_computing_cell_refinement 'SCALE(Otwinowski & Minor,1996)'
_computing_data_collection 'DENZO(Otwinowski & Minor,1996)'
_computing_data_reduction SCALE
_computing_molecular_graphics 'ORTEPII(Johnson,1976) and PLUTON(Spek,2001)'
_computing_publication_material SHELXL97
_computing_structure_refinement SHELXL-97
_computing_structure_solution 'SHELXS-97(Sheldrick, 1997)'
_diffrn_ambient_temperature 296(1)
_diffrn_detector_area_resol_mean 0
_diffrn_measured_fraction_theta_full 0.979
_diffrn_measured_fraction_theta_max 0.979
_diffrn_measurement_device_type 'MAC DIP 2030K'
_diffrn_measurement_method '\w scans'
_diffrn_radiation_monochromator graphite
_diffrn_radiation_source 'rotating anode'
_diffrn_radiation_type MoK\a
_diffrn_radiation_wavelength 0.71073
_diffrn_reflns_av_R_equivalents 0.0440
_diffrn_reflns_av_sigmaI/netI 0.0300
_diffrn_reflns_limit_h_max 14
_diffrn_reflns_limit_h_min 0
_diffrn_reflns_limit_k_max 16
_diffrn_reflns_limit_k_min 0
_diffrn_reflns_limit_l_max 19
_diffrn_reflns_limit_l_min 0
_diffrn_reflns_number 2832
_diffrn_reflns_theta_full 25.00
_diffrn_reflns_theta_max 25.43
_diffrn_reflns_theta_min 2.22
_diffrn_standards_number 0
_exptl_absorpt_coefficient_mu 0.103
_exptl_absorpt_correction_type none
_exptl_crystal_colour colorless
_exptl_crystal_density_diffrn 1.339
_exptl_crystal_density_method 'not measured'
_exptl_crystal_description plate
_exptl_crystal_F_000 1192
_exptl_crystal_size_max 0.50
_exptl_crystal_size_mid 0.40
_exptl_crystal_size_min 0.05
_refine_diff_density_max 0.227
_refine_diff_density_min -0.363
_refine_diff_density_rms 0.057
_refine_ls_abs_structure_details 'Flack H D (1983), Acta Cryst. A39, 876-881'
_refine_ls_abs_structure_Flack -0.2(15)
_refine_ls_extinction_coef 0.030(3)
_refine_ls_extinction_expression Fc^*^=kFc[1+0.001xFc^2^\l^3^/sin(2\q)]^-1/4^
_refine_ls_extinction_method SHELXL
_refine_ls_goodness_of_fit_ref 1.051
_refine_ls_hydrogen_treatment mixed
_refine_ls_matrix_type full
_refine_ls_number_parameters 373
_refine_ls_number_reflns 2832
_refine_ls_number_restraints 6
_refine_ls_restrained_S_all 1.053
_refine_ls_R_factor_all 0.0605
_refine_ls_R_factor_gt 0.0530
_refine_ls_shift/su_max 0.034
_refine_ls_shift/su_mean 0.016
_refine_ls_structure_factor_coef Fsqd
_refine_ls_weighting_details 'calc w=1/[\s^2^(Fo^2^)+(0.0966P)^2^+0.6234P] where P=(Fo^2^+2Fc^2^)/3'
_refine_ls_weighting_scheme calc
_refine_ls_wR_factor_gt 0.1369
_refine_ls_wR_factor_ref 0.1434
_reflns_number_gt 2515
_reflns_number_total 2832
_reflns_threshold_expression >2sigma(I)
_cod_data_source_file np900292e_si_002.cif
_cod_data_source_block Sxdg-13
_cod_original_cell_volume 2780.8
_cod_database_code 1503701

loop_
_symmetry_equiv_pos_as_xyz
'x, y, z'
'-x+1/2, -y, z+1/2'
'x+1/2, -y+1/2, -z'
'-x, y+1/2, -z+1/2'

loop_
_atom_site_label
_atom_site_type_symbol
_atom_site_fract_x
_atom_site_fract_y
_atom_site_fract_z
_atom_site_U_iso_or_equiv
_atom_site_adp_type
_atom_site_occupancy
_atom_site_symmetry_multiplicity
_atom_site_calc_flag
_atom_site_refinement_flags
O1 O -0.4962(2) -0.18046(18) -0.15112(19) 0.0446(7) Uani 1 1 d .
O2 O -0.8280(3) -0.1406(3) -0.1085(2) 0.0680(9) Uani 1 1 d .
O3 O -0.73673(18) -0.25492(18) -0.17554(17) 0.0395(6) Uani 1 1 d .
O4 O -0.6236(2) -0.50664(19) -0.38195(18) 0.0446(6) Uani 1 1 d .
H4A H -0.5942 -0.5568 -0.3655 0.067 Uiso 1 1 calc R
O5 O -0.83610(17) -0.35756(16) -0.30388(15) 0.0325(5) Uani 1 1 d .
O6 O -0.94773(19) -0.46484(19) -0.23714(15) 0.0376(6) Uani 1 1 d .
O7 O -0.8211(2) -0.61182(19) -0.3382(2) 0.0510(7) Uani 1 1 d .
O8 O -0.9631(3) -0.2124(3) -0.4740(3) 0.0759(11) Uani 1 1 d .
O9 O -1.1296(2) -0.4868(2) -0.21831(17) 0.0452(7) Uani 1 1 d .
O10 O -1.2223(3) -0.5335(3) -0.1101(3) 0.0845(12) Uani 1 1 d .
O11 O -0.4827(3) -0.3099(3) -0.0157(2) 0.0734(10) Uani 1 1 d .
H11A H -0.4529 -0.3237 0.0273 0.110 Uiso 1 1 calc R
C1 C -0.5776(3) -0.1654(3) -0.2105(3) 0.0384(8) Uani 1 1 d .
H1A H -0.5465 -0.1424 -0.2617 0.046 Uiso 1 1 calc R
C2 C -0.6633(3) -0.0960(3) -0.1805(3) 0.0465(9) Uani 1 1 d .
H2A H -0.6895 -0.0547 -0.2242 0.056 Uiso 1 1 calc R
H2B H -0.6357 -0.0543 -0.1375 0.056 Uiso 1 1 calc R
C3 C -0.7516(3) -0.1625(3) -0.1493(2) 0.0437(9) Uani 1 1 d .
C4 C -0.4585(3) -0.2818(3) -0.1590(3) 0.0421(9) Uani 1 1 d .
C5 C -0.5633(3) -0.3393(2) -0.1766(2) 0.0353(8) Uani 1 1 d .
H5A H -0.5977 -0.3529 -0.1242 0.042 Uiso 1 1 calc R
C6 C -0.5476(3) -0.4379(2) -0.2191(3) 0.0387(8) Uani 1 1 d .
H6A H -0.5036 -0.4802 -0.1852 0.046 Uiso 1 1 calc R
H6B H -0.5093 -0.4274 -0.2697 0.046 Uiso 1 1 calc R
C7 C -0.6551(3) -0.4893(3) -0.2368(2) 0.0376(8) Uani 1 1 d .
H7A H -0.7087 -0.4656 -0.1987 0.045 Uiso 1 1 calc R
H7B H -0.6465 -0.5594 -0.2278 0.045 Uiso 1 1 calc R
C8 C -0.6972(3) -0.4729(2) -0.3235(2) 0.0344(7) Uani 1 1 d .
C9 C -0.7315(3) -0.3658(2) -0.3431(2) 0.0330(7) Uani 1 1 d .
C10 C -0.6355(3) -0.2656(2) -0.2216(2) 0.0329(7) Uani 1 1 d .
C11 C -0.7449(3) -0.3473(3) -0.4348(2) 0.0389(8) Uani 1 1 d .
H11B H -0.7572 -0.2775 -0.4425 0.047 Uiso 1 1 calc R
H11C H -0.6769 -0.3630 -0.4608 0.047 Uiso 1 1 calc R
C12 C -0.8341(3) -0.4029(3) -0.4799(2) 0.0421(8) Uani 1 1 d .
H12A H -0.8182 -0.4726 -0.4765 0.051 Uiso 1 1 calc R
H12B H -0.8303 -0.3846 -0.5367 0.051 Uiso 1 1 calc R
C13 C -0.9511(3) -0.3876(3) -0.4515(2) 0.0408(8) Uani 1 1 d .
C14 C -0.9814(3) -0.4436(3) -0.3744(2) 0.0359(8) Uani 1 1 d .
H14A H -1.0085 -0.5095 -0.3873 0.043 Uiso 1 1 calc R
C15 C -0.8930(3) -0.4484(2) -0.3106(2) 0.0340(7) Uani 1 1 d .
C16 C -0.8058(3) -0.5253(2) -0.3252(2) 0.0358(8) Uani 1 1 d .
C17 C -0.9812(3) -0.2820(3) -0.4312(3) 0.0459(9) Uani 1 1 d .
C18 C -1.0291(4) -0.4186(4) -0.5203(3) 0.0633(13) Uani 1 1 d .
H18A H -1.1022 -0.4088 -0.5029 0.095 Uiso 1 1 calc R
H18B H -1.0181 -0.4868 -0.5330 0.095 Uiso 1 1 calc R
H18C H -1.0153 -0.3795 -0.5676 0.095 Uiso 1 1 calc R
C19 C -0.6610(3) -0.2823(2) -0.3114(2) 0.0345(7) Uani 1 1 d .
H19A H -0.6932 -0.2218 -0.3309 0.041 Uiso 1 1 calc R
H19B H -0.5921 -0.2885 -0.3387 0.041 Uiso 1 1 calc R
C20 C -1.0443(3) -0.2749(3) -0.3511(3) 0.0413(8) Uani 1 1 d .
H20A H -0.9963 -0.2470 -0.3099 0.050 Uiso 1 1 calc R
C21 C -1.1422(4) -0.2083(3) -0.3583(3) 0.0556(11) Uani 1 1 d .
H21A H -1.1194 -0.1430 -0.3724 0.083 Uiso 1 1 calc R
H21B H -1.1797 -0.2066 -0.3073 0.083 Uiso 1 1 calc R
H21C H -1.1894 -0.2332 -0.3996 0.083 Uiso 1 1 calc R
C22 C -1.0670(3) -0.3831(3) -0.3283(2) 0.0388(8) Uani 1 1 d .
H22A H -1.1395 -0.4020 -0.3461 0.047 Uiso 1 1 calc R
C23 C -1.0493(3) -0.4138(3) -0.2399(2) 0.0369(8) Uani 1 1 d .
C24 C -1.0546(3) -0.3381(3) -0.1718(3) 0.0469(9) Uani 1 1 d .
H24A H -1.1049 -0.2858 -0.1849 0.056 Uiso 1 1 calc R
H24B H -0.9842 -0.3096 -0.1616 0.056 Uiso 1 1 calc R
C25 C -1.0937(4) -0.3979(4) -0.0984(3) 0.0558(11) Uani 1 1 d .
H25A H -1.1417 -0.3577 -0.0648 0.067 Uiso 1 1 calc R
C26 C -1.1566(3) -0.4795(4) -0.1385(3) 0.0533(11) Uani 1 1 d .
C27 C -1.0020(5) -0.4391(4) -0.0470(3) 0.0663(13) Uani 1 1 d .
H27A H -1.0314 -0.4753 -0.0021 0.100 Uiso 1 1 calc R
H27B H -0.9585 -0.3860 -0.0269 0.100 Uiso 1 1 calc R
H27C H -0.9583 -0.4821 -0.0795 0.100 Uiso 1 1 calc R
C29 C -0.4064(4) -0.3088(3) -0.0782(4) 0.0591(12) Uani 1 1 d .
H29A H -0.3731 -0.3732 -0.0826 0.071 Uiso 1 1 calc R
H29B H -0.3503 -0.2615 -0.0655 0.071 Uiso 1 1 calc R
C30 C -0.3734(3) -0.2867(3) -0.2260(4) 0.0596(12) Uani 1 1 d .
H30A H -0.3112 -0.2493 -0.2101 0.089 Uiso 1 1 calc R
H30B H -0.4026 -0.2599 -0.2752 0.089 Uiso 1 1 calc R
H30C H -0.3529 -0.3539 -0.2349 0.089 Uiso 1 1 calc R
O1W O -0.8116(5) -0.1028(5) -0.5630(4) 0.095(2) Uani 1 1 d U
H1WA H -0.7660 -0.1221 -0.5280 0.16(2) Uiso 1 1 d R
H1WB H -0.8576 -0.1396 -0.5398 0.17(3) Uiso 1 1 d R

loop_
_atom_site_aniso_label
_atom_site_aniso_U_11
_atom_site_aniso_U_22
_atom_site_aniso_U_33
_atom_site_aniso_U_23
_atom_site_aniso_U_13
_atom_site_aniso_U_12
O1 0.0379(13) 0.0339(12) 0.0619(18) -0.0023(12) -0.0096(13) -0.0003(11)
O2 0.0649(19) 0.070(2) 0.069(2) -0.0046(17) 0.0263(18) 0.0174(17)
O3 0.0332(12) 0.0401(12) 0.0452(15) 0.0004(11) 0.0069(11) -0.0004(11)
O4 0.0453(14) 0.0427(13) 0.0459(16) -0.0015(12) 0.0095(12) 0.0099(12)
O5 0.0298(11) 0.0316(11) 0.0361(13) -0.0007(10) 0.0032(10) -0.0015(10)
O6 0.0332(12) 0.0439(13) 0.0358(14) 0.0075(11) 0.0029(10) 0.0015(11)
O7 0.0525(16) 0.0344(13) 0.0662(19) -0.0024(13) -0.0033(15) -0.0028(12)
O8 0.083(2) 0.0589(19) 0.086(3) 0.0306(19) 0.030(2) 0.0126(18)
O9 0.0349(12) 0.0564(16) 0.0442(16) 0.0038(13) 0.0023(11) -0.0118(12)
O10 0.067(2) 0.111(3) 0.075(3) 0.024(2) 0.025(2) -0.017(2)
O11 0.084(2) 0.080(2) 0.057(2) -0.0007(18) -0.023(2) 0.012(2)
C1 0.0369(18) 0.0323(16) 0.046(2) 0.0010(15) -0.0040(16) -0.0042(14)
C2 0.0423(19) 0.0345(17) 0.063(3) -0.0057(18) -0.0042(19) 0.0027(16)
C3 0.044(2) 0.045(2) 0.042(2) -0.0040(17) 0.0015(17) 0.0102(17)
C4 0.0323(17) 0.0359(17) 0.058(2) -0.0018(17) -0.0070(17) 0.0011(15)
C5 0.0319(16) 0.0310(15) 0.043(2) 0.0015(15) 0.0001(15) 0.0002(14)
C6 0.0368(18) 0.0319(16) 0.047(2) 0.0010(15) -0.0032(16) 0.0039(14)
C7 0.0383(18) 0.0333(16) 0.041(2) 0.0041(15) -0.0021(15) 0.0001(14)
C8 0.0324(16) 0.0343(16) 0.0365(19) -0.0016(14) 0.0040(14) 0.0005(14)
C9 0.0290(15) 0.0339(17) 0.0362(18) 0.0020(14) 0.0034(14) -0.0014(13)
C10 0.0314(16) 0.0310(15) 0.0364(19) 0.0012(13) 0.0030(14) -0.0002(13)
C11 0.0407(18) 0.0423(18) 0.0337(19) 0.0034(15) 0.0043(15) -0.0037(16)
C12 0.048(2) 0.0447(19) 0.0336(18) 0.0019(16) 0.0036(17) -0.0018(17)
C13 0.0424(19) 0.0447(19) 0.0352(19) 0.0019(16) -0.0025(16) -0.0058(17)
C14 0.0358(18) 0.0365(17) 0.0355(19) 0.0030(15) -0.0007(14) -0.0026(14)
C15 0.0310(16) 0.0340(16) 0.0370(19) 0.0032(14) 0.0007(14) -0.0041(14)
C16 0.0401(17) 0.0314(17) 0.0360(18) -0.0008(14) -0.0058(15) -0.0007(14)
C17 0.041(2) 0.048(2) 0.049(2) 0.0126(19) -0.0007(17) 0.0009(17)
C18 0.060(3) 0.086(3) 0.043(2) 0.012(2) -0.016(2) -0.017(3)
C19 0.0318(16) 0.0340(16) 0.0377(18) 0.0062(14) 0.0017(14) -0.0024(13)
C20 0.0397(18) 0.0389(18) 0.045(2) 0.0044(16) -0.0080(17) 0.0021(16)
C21 0.057(2) 0.057(2) 0.053(3) 0.011(2) 0.003(2) 0.018(2)
C22 0.0334(17) 0.0430(18) 0.040(2) 0.0039(16) -0.0060(15) -0.0013(15)
C23 0.0305(16) 0.0400(18) 0.040(2) 0.0021(15) -0.0002(15) -0.0025(14)
C24 0.052(2) 0.0442(19) 0.044(2) 0.0018(18) -0.0069(18) 0.0093(18)
C25 0.066(3) 0.059(2) 0.043(2) 0.000(2) 0.005(2) 0.014(2)
C26 0.041(2) 0.073(3) 0.046(2) 0.013(2) 0.0073(18) 0.002(2)
C27 0.085(4) 0.065(3) 0.048(3) 0.001(2) -0.015(2) 0.003(3)
C29 0.052(3) 0.047(2) 0.078(3) -0.001(2) -0.024(2) 0.0014(19)
C30 0.038(2) 0.051(2) 0.090(4) -0.007(2) 0.009(2) -0.0032(18)
O1W 0.138(4) 0.122(4) 0.115(4) 0.012(3) 0.037(4) 0.009(4)

loop_
_atom_type_symbol
_atom_type_description
_atom_type_scat_dispersion_real
_atom_type_scat_dispersion_imag
_atom_type_scat_source
C C 0.0033 0.0016 'International Tables Vol C Tables 4.2.6.8 and 6.1.1.4'
H H 0.0000 0.0000 'International Tables Vol C Tables 4.2.6.8 and 6.1.1.4'
O O 0.0106 0.0060 'International Tables Vol C Tables 4.2.6.8 and 6.1.1.4'

loop_
_geom_angle_atom_site_label_1
_geom_angle_atom_site_label_2
_geom_angle_atom_site_label_3
_geom_angle
C1 O1 C4 107.6(3)
C3 O3 C10 112.1(3)
C8 O4 H4A 109.5
C15 O5 C9 110.0(2)
C15 O6 C23 108.5(3)
C26 O9 C23 110.9(3)
C29 O11 H11A 109.5
O1 C1 C2 111.5(3)
O1 C1 C10 106.5(3)
C2 C1 C10 105.2(3)
O1 C1 H1A 111.2
C2 C1 H1A 111.2
C10 C1 H1A 111.2
C1 C2 C3 104.4(3)
C1 C2 H2A 110.9
C3 C2 H2A 110.9
C1 C2 H2B 110.9
C3 C2 H2B 110.9
H2A C2 H2B 108.9
O2 C3 O3 121.5(4)
O2 C3 C2 128.0(4)
O3 C3 C2 110.5(3)
O1 C4 C29 106.6(3)
O1 C4 C30 109.0(3)
C29 C4 C30 109.2(4)
O1 C4 C5 102.9(3)
C29 C4 C5 113.5(4)
C30 C4 C5 115.0(4)
C6 C5 C10 115.2(3)
C6 C5 C4 115.0(3)
C10 C5 C4 104.6(3)
C6 C5 H5A 107.2
C10 C5 H5A 107.2
C4 C5 H5A 107.2
C5 C6 C7 112.1(3)
C5 C6 H6A 109.2
C7 C6 H6A 109.2
C5 C6 H6B 109.2
C7 C6 H6B 109.2
H6A C6 H6B 107.9
C6 C7 C8 113.9(3)
C6 C7 H7A 108.8
C8 C7 H7A 108.8
C6 C7 H7B 108.8
C8 C7 H7B 108.8
H7A C7 H7B 107.7
O4 C8 C16 114.1(3)
O4 C8 C7 111.7(3)
C16 C8 C7 104.4(3)
O4 C8 C9 110.0(3)
C16 C8 C9 101.1(3)
C7 C8 C9 115.0(3)
O5 C9 C19 107.6(3)
O5 C9 C11 109.1(3)
C19 C9 C11 106.1(3)
O5 C9 C8 102.9(2)
C19 C9 C8 118.0(3)
C11 C9 C8 112.8(3)
O3 C10 C19 109.7(3)
O3 C10 C5 108.1(3)
C19 C10 C5 119.4(3)
O3 C10 C1 104.3(3)
C19 C10 C1 109.9(3)
C5 C10 C1 104.2(3)
C12 C11 C9 118.3(3)
C12 C11 H11B 107.7
C9 C11 H11B 107.7
C12 C11 H11C 107.7
C9 C11 H11C 107.7
H11B C11 H11C 107.1
C11 C12 C13 117.8(3)
C11 C12 H12A 107.9
C13 C12 H12A 107.9
C11 C12 H12B 107.9
C13 C12 H12B 107.9
H12A C12 H12B 107.2
C17 C13 C14 103.1(3)
C17 C13 C12 115.2(3)
C14 C13 C12 114.7(3)
C17 C13 C18 105.3(4)
C14 C13 C18 108.6(3)
C12 C13 C18 109.2(3)
C15 C14 C13 114.8(3)
C15 C14 C22 100.3(3)
C13 C14 C22 108.3(3)
C15 C14 H14A 111.0
C13 C14 H14A 111.0
C22 C14 H14A 111.0
O6 C15 O5 108.1(3)
O6 C15 C14 104.8(3)
O5 C15 C14 111.9(3)
O6 C15 C16 111.7(3)
O5 C15 C16 104.7(3)
C14 C15 C16 115.6(3)
O7 C16 C8 126.6(3)
O7 C16 C15 125.6(3)
C8 C16 C15 107.7(3)
O8 C17 C13 124.7(4)
O8 C17 C20 123.4(4)
C13 C17 C20 111.9(3)
C13 C18 H18A 109.5
C13 C18 H18B 109.5
H18A C18 H18B 109.5
C13 C18 H18C 109.5
H18A C18 H18C 109.5
H18B C18 H18C 109.5
C9 C19 C10 124.1(3)
C9 C19 H19A 106.3
C10 C19 H19A 106.3
C9 C19 H19B 106.3
C10 C19 H19B 106.3
H19A C19 H19B 106.4
C21 C20 C17 112.2(3)
C21 C20 C22 116.1(3)
C17 C20 C22 104.0(3)
C21 C20 H20A 108.1
C17 C20 H20A 108.1
C22 C20 H20A 108.1
C20 C21 H21A 109.5
C20 C21 H21B 109.5
H21A C21 H21B 109.5
C20 C21 H21C 109.5
H21A C21 H21C 109.5
H21B C21 H21C 109.5
C23 C22 C14 103.0(3)
C23 C22 C20 117.7(3)
C14 C22 C20 105.2(3)
C23 C22 H22A 110.2
C14 C22 H22A 110.2
C20 C22 H22A 110.2
O6 C23 O9 105.3(3)
O6 C23 C24 109.9(3)
O9 C23 C24 104.5(3)
O6 C23 C22 106.7(3)
O9 C23 C22 108.7(3)
C24 C23 C22 120.7(3)
C23 C24 C25 103.7(3)
C23 C24 H24A 111.0
C25 C24 H24A 111.0
C23 C24 H24B 111.0
C25 C24 H24B 111.0
H24A C24 H24B 109.0
C26 C25 C27 111.0(4)
C26 C25 C24 102.0(4)
C27 C25 C24 113.4(4)
C26 C25 H25A 110.1
C27 C25 H25A 110.1
C24 C25 H25A 110.1
O10 C26 O9 120.1(5)
O10 C26 C25 129.4(5)
O9 C26 C25 110.5(4)
C25 C27 H27A 109.5
C25 C27 H27B 109.5
H27A C27 H27B 109.5
C25 C27 H27C 109.5
H27A C27 H27C 109.5
H27B C27 H27C 109.5
O11 C29 C4 111.0(4)
O11 C29 H29A 109.4
C4 C29 H29A 109.4
O11 C29 H29B 109.4
C4 C29 H29B 109.4
H29A C29 H29B 108.0
C4 C30 H30A 109.5
C4 C30 H30B 109.5
H30A C30 H30B 109.5
C4 C30 H30C 109.5
H30A C30 H30C 109.5
H30B C30 H30C 109.5
H1WA O1W H1WB 87.7

loop_
_geom_bond_atom_site_label_1
_geom_bond_atom_site_label_2
_geom_bond_distance
O1 C1 1.421(5)
O1 C4 1.461(4)
O2 C3 1.200(5)
O3 C3 1.341(4)
O3 C10 1.475(4)
O4 C8 1.405(4)
O4 H4A 0.8200
O5 C15 1.426(4)
O5 C9 1.455(4)
O6 C15 1.406(4)
O6 C23 1.439(4)
O7 C16 1.211(4)
O8 C17 1.201(5)
O9 C26 1.362(5)
O9 C23 1.451(4)
O10 C26 1.193(5)
O11 C29 1.401(7)
O11 H11A 0.8200
C1 C2 1.505(5)
C1 C10 1.551(5)
C1 H1A 0.9800
C2 C3 1.511(6)
C2 H2A 0.9700
C2 H2B 0.9700
C4 C29 1.525(6)
C4 C30 1.531(6)
C4 C5 1.546(5)
C5 C6 1.525(5)
C5 C10 1.536(5)
C5 H5A 0.9800
C6 C7 1.534(5)
C6 H6A 0.9700
C6 H6B 0.9700
C7 C8 1.538(5)
C7 H7A 0.9700
C7 H7B 0.9700
C8 C16 1.524(5)
C8 C9 1.551(5)
C9 C19 1.525(5)
C9 C11 1.542(5)
C10 C19 1.531(5)
C11 C12 1.533(5)
C11 H11B 0.9700
C11 H11C 0.9700
C12 C13 1.539(5)
C12 H12A 0.9700
C12 H12B 0.9700
C13 C17 1.521(6)
C13 C14 1.528(5)
C13 C18 1.550(6)
C14 C15 1.521(5)
C14 C22 1.543(5)
C14 H14A 0.9800
C15 C16 1.524(5)
C17 C20 1.539(6)
C18 H18A 0.9600
C18 H18B 0.9600
C18 H18C 0.9600
C19 H19A 0.9700
C19 H19B 0.9700
C20 C21 1.519(5)
C20 C22 1.544(5)
C20 H20A 0.9800
C21 H21A 0.9600
C21 H21B 0.9600
C21 H21C 0.9600
C22 C23 1.532(5)
C22 H22A 0.9800
C23 C24 1.525(6)
C24 C25 1.537(6)
C24 H24A 0.9700
C24 H24B 0.9700
C25 C26 1.509(7)
C25 C27 1.526(7)
C25 H25A 0.9800
C27 H27A 0.9600
C27 H27B 0.9600
C27 H27C 0.9600
C29 H29A 0.9700
C29 H29B 0.9700
C30 H30A 0.9600
C30 H30B 0.9600
C30 H30C 0.9600
O1W H1WA 0.8500
O1W H1WB 0.8500

loop_
_geom_hbond_atom_site_label_D
_geom_hbond_atom_site_label_H
_geom_hbond_atom_site_label_A
_geom_hbond_distance_DH
_geom_hbond_distance_HA
_geom_hbond_distance_DA
_geom_hbond_angle_DHA
_geom_hbond_site_symmetry_A
O1W H1WB O8 0.85 1.97 2.812(7) 172.5 .
O4 H4A O1 0.82 2.04 2.845(4) 167.1 4_444
O11 H11A O2 0.82 2.11 2.886(5) 159.0 3_545
O1W H1WA O10 0.85 2.58 3.036(8) 114.8 4_354

loop_
_geom_torsion_atom_site_label_1
_geom_torsion_atom_site_label_2
_geom_torsion_atom_site_label_3
_geom_torsion_atom_site_label_4
_geom_torsion
C4 O1 C1 C2 146.1(3)
C4 O1 C1 C10 31.9(4)
O1 C1 C2 C3 -96.5(4)
C10 C1 C2 C3 18.5(4)
C10 O3 C3 O2 -177.6(4)
C10 O3 C3 C2 4.1(4)
C1 C2 C3 O2 167.3(4)
C1 C2 C3 O3 -14.6(5)
C1 O1 C4 C29 -158.7(3)
C1 O1 C4 C30 83.6(4)
C1 O1 C4 C5 -39.0(4)
O1 C4 C5 C6 157.5(3)
C29 C4 C5 C6 -87.7(4)
C30 C4 C5 C6 39.0(5)
O1 C4 C5 C10 30.1(4)
C29 C4 C5 C10 145.0(3)
C30 C4 C5 C10 -88.3(4)
C10 C5 C6 C7 -56.6(4)
C4 C5 C6 C7 -178.3(3)
C5 C6 C7 C8 97.0(4)
C6 C7 C8 O4 59.1(4)
C6 C7 C8 C16 -177.0(3)
C6 C7 C8 C9 -67.2(4)
C15 O5 C9 C19 -161.8(3)
C15 O5 C9 C11 83.5(3)
C15 O5 C9 C8 -36.5(3)
O4 C8 C9 O5 155.5(3)
C16 C8 C9 O5 34.5(3)
C7 C8 C9 O5 -77.3(3)
O4 C8 C9 C19 -86.2(4)
C16 C8 C9 C19 152.8(3)
C7 C8 C9 C19 40.9(4)
O4 C8 C9 C11 38.1(4)
C16 C8 C9 C11 -82.9(3)
C7 C8 C9 C11 165.3(3)
C3 O3 C10 C19 -109.8(3)
C3 O3 C10 C5 118.4(3)
C3 O3 C10 C1 7.8(4)
C6 C5 C10 O3 110.4(3)
C4 C5 C10 O3 -122.3(3)
C6 C5 C10 C19 -15.9(4)
C4 C5 C10 C19 111.4(3)
C6 C5 C10 C1 -139.0(3)
C4 C5 C10 C1 -11.8(4)
O1 C1 C10 O3 102.0(3)
C2 C1 C10 O3 -16.4(4)
O1 C1 C10 C19 -140.4(3)
C2 C1 C10 C19 101.1(4)
O1 C1 C10 C5 -11.3(4)
C2 C1 C10 C5 -129.7(3)
O5 C9 C11 C12 -49.0(4)
C19 C9 C11 C12 -164.6(3)
C8 C9 C11 C12 64.7(4)
C9 C11 C12 C13 59.4(5)
C11 C12 C13 C17 42.2(5)
C11 C12 C13 C14 -77.4(4)
C11 C12 C13 C18 160.4(3)
C17 C13 C14 C15 -88.1(4)
C12 C13 C14 C15 38.0(5)
C18 C13 C14 C15 160.5(4)
C17 C13 C14 C22 23.0(4)
C12 C13 C14 C22 149.0(3)
C18 C13 C14 C22 -88.4(4)
C23 O6 C15 O5 84.9(3)
C23 O6 C15 C14 -34.6(3)
C23 O6 C15 C16 -160.4(3)
C9 O5 C15 O6 141.1(3)
C9 O5 C15 C14 -104.0(3)
C9 O5 C15 C16 21.9(3)
C13 C14 C15 O6 156.9(3)
C22 C14 C15 O6 41.1(3)
C13 C14 C15 O5 40.0(4)
C22 C14 C15 O5 -75.7(3)
C13 C14 C15 C16 -79.7(4)
C22 C14 C15 C16 164.5(3)
O4 C8 C16 O7 37.5(5)
C7 C8 C16 O7 -84.8(5)
C9 C8 C16 O7 155.5(4)
O4 C8 C16 C15 -140.4(3)
C7 C8 C16 C15 97.3(3)
C9 C8 C16 C15 -22.4(4)
O6 C15 C16 O7 67.2(5)
O5 C15 C16 O7 -176.1(4)
C14 C15 C16 O7 -52.5(5)
O6 C15 C16 C8 -114.9(3)
O5 C15 C16 C8 1.8(4)
C14 C15 C16 C8 125.5(3)
C14 C13 C17 O8 174.5(5)
C12 C13 C17 O8 48.7(6)
C18 C13 C17 O8 -71.7(5)
C14 C13 C17 C20 -9.0(4)
C12 C13 C17 C20 -134.8(3)
C18 C13 C17 C20 104.9(4)
O5 C9 C19 C10 57.3(4)
C11 C9 C19 C10 174.0(3)
C8 C9 C19 C10 -58.5(5)
O3 C10 C19 C9 -56.8(4)
C5 C10 C19 C9 68.8(4)
C1 C10 C19 C9 -170.9(3)
O8 C17 C20 C21 42.2(6)
C13 C17 C20 C21 -134.4(4)
O8 C17 C20 C22 168.5(4)
C13 C17 C20 C22 -8.1(4)
C15 C14 C22 C23 -32.0(3)
C13 C14 C22 C23 -152.5(3)
C15 C14 C22 C20 91.8(3)
C13 C14 C22 C20 -28.7(4)
C21 C20 C22 C23 -100.6(4)
C17 C20 C22 C23 135.6(3)
C21 C20 C22 C14 145.5(3)
C17 C20 C22 C14 21.7(4)
C15 O6 C23 O9 128.4(3)
C15 O6 C23 C24 -119.5(3)
C15 O6 C23 C22 13.0(3)
C26 O9 C23 O6 98.0(3)
C26 O9 C23 C24 -17.8(4)
C26 O9 C23 C22 -148.0(3)
C14 C22 C23 O6 13.3(3)
C20 C22 C23 O6 -101.9(3)
C14 C22 C23 O9 -99.8(3)
C20 C22 C23 O9 145.0(3)
C14 C22 C23 C24 139.5(3)
C20 C22 C23 C24 24.4(5)
O6 C23 C24 C25 -84.7(4)
O9 C23 C24 C25 27.8(4)
C22 C23 C24 C25 150.5(3)
C23 C24 C25 C26 -27.1(4)
C23 C24 C25 C27 92.3(4)
C23 O9 C26 O10 179.5(4)
C23 O9 C26 C25 -0.2(4)
C27 C25 C26 O10 77.0(6)
C24 C25 C26 O10 -161.9(5)
C27 C25 C26 O9 -103.4(4)
C24 C25 C26 O9 17.7(5)
O1 C4 C29 O11 65.2(4)
C30 C4 C29 O11 -177.1(4)
C5 C4 C29 O11 -47.4(5)
